data_1506000
loop_
_publ_author_name
'Fritz, Jonathan A.'
'Nakhla, Josephine S.'
'Wolfe, John P.'

_publ_section_title
;
 A new synthesis of imidazolidin-2-ones via Pd-catalyzed carboamination of
 N-allylureas.
;
_journal_issue 12
_journal_name_full 'Organic letters'
_journal_page_first 2531
_journal_page_last 2534
_journal_paper_doi 10.1021/ol060707b
_journal_volume 8
_journal_year 2006
_chemical_formula_moiety 'C36 H31 N3 O'
_chemical_formula_sum 'C36 H31 N3 O'
_chemical_formula_weight 521.64
_chemical_name_systematic
;
 ?
;
_space_group_IT_number 14
_symmetry_cell_setting monoclinic
_symmetry_space_group_name_Hall '-P 2yn'
_symmetry_space_group_name_H-M 'P 1 21/n 1'
_atom_sites_solution_hydrogens geom
_atom_sites_solution_primary direct
_atom_sites_solution_secondary difmap
_audit_creation_method SHELXL-97
_cell_angle_alpha 90.00
_cell_angle_beta 99.739(3)
_cell_angle_gamma 90.00
_cell_formula_units_Z 4
_cell_length_a 11.551(3)
_cell_length_b 17.594(4)
_cell_length_c 13.979(3)
_cell_measurement_reflns_used 5910
_cell_measurement_temperature 123(2)
_cell_measurement_theta_max 27.25
_cell_measurement_theta_min 2.31
_cell_volume 2800.0(11)
_computing_cell_refinement 'Bruker SMART'
_computing_data_collection 'Bruker SMART'
_computing_data_reduction 'Bruker SHELXTL'
_computing_molecular_graphics 'Bruker SHELXTL'
_computing_publication_material 'Bruker SHELXTL'
_computing_structure_refinement 'Bruker SHELXTL'
_computing_structure_solution 'Bruker SHELXTL'
_diffrn_ambient_temperature 123(2)
_diffrn_measured_fraction_theta_full 0.997
_diffrn_measured_fraction_theta_max 0.997
_diffrn_measurement_device_type 'CCD area detector'
_diffrn_measurement_method 'phi and omega scans'
_diffrn_radiation_monochromator graphite
_diffrn_radiation_source 'fine-focus sealed tube'
_diffrn_radiation_type MoK\a
_diffrn_radiation_wavelength 0.71073
_diffrn_reflns_av_R_equivalents 0.0549
_diffrn_reflns_av_sigmaI/netI 0.0338
_diffrn_reflns_limit_h_max 15
_diffrn_reflns_limit_h_min -15
_diffrn_reflns_limit_k_max 23
_diffrn_reflns_limit_k_min -23
_diffrn_reflns_limit_l_max 18
_diffrn_reflns_limit_l_min -18
_diffrn_reflns_number 54303
_diffrn_reflns_theta_full 28.33
_diffrn_reflns_theta_max 28.33
_diffrn_reflns_theta_min 1.88
_exptl_absorpt_coefficient_mu 0.075
_exptl_absorpt_correction_T_max 0.9990
_exptl_absorpt_correction_T_min 0.9692
_exptl_absorpt_correction_type multi-scan
_exptl_absorpt_process_details
;
  Blessing, R. Acta Cryst. (1995) A51 33-38.
  Sheldrick, G.  SADABS (Version 2.10) Bruker/Siemens area
  detector absorption and other corrections, University of
  Gottingen, Germany 2003.
;
_exptl_crystal_colour colorless
_exptl_crystal_density_diffrn 1.237
_exptl_crystal_density_method 'not measured'
_exptl_crystal_description plate
_exptl_crystal_F_000 1104
_exptl_crystal_size_max 0.42
_exptl_crystal_size_mid 0.40
_exptl_crystal_size_min 0.01
_refine_diff_density_max 0.269
_refine_diff_density_min -0.204
_refine_diff_density_rms 0.040
_refine_ls_extinction_method none
_refine_ls_goodness_of_fit_ref 1.017
_refine_ls_hydrogen_treatment constr
_refine_ls_matrix_type full
_refine_ls_number_parameters 362
_refine_ls_number_reflns 6969
_refine_ls_number_restraints 0
_refine_ls_restrained_S_all 1.017
_refine_ls_R_factor_all 0.0703
_refine_ls_R_factor_gt 0.0414
_refine_ls_shift/su_max 0.002
_refine_ls_shift/su_mean 0.000
_refine_ls_structure_factor_coef Fsqd
_refine_ls_weighting_details 'calc w=1/[\s^2^(Fo^2^)+(0.0416P)^2^+0.8492P] where P=(Fo^2^+2Fc^2^)/3'
_refine_ls_weighting_scheme calc
_refine_ls_wR_factor_gt 0.0932
_refine_ls_wR_factor_ref 0.1037
_reflns_number_gt 5006
_reflns_number_total 6969
_reflns_threshold_expression >2sigma(I)
_cod_data_source_file ol060707bsi20060322_075909.cif
_cod_data_source_block jng
_cod_depositor_comments
;
The following automatic conversions were performed:

'_symmetry_cell_setting' value 'Monoclinic' changed to 'monoclinic'
according to /home/saulius/struct/CIF-dictionaries/cif_core.dic
dictionary named 'cif_core.dic' version 2.4.1 from 2010-06-29.

Automatic conversion script
Id: cif_fix_values 1715 2011-07-08 13:25:40Z adriana 
;
_cod_original_sg_symbol_H-M P2(1)/n
_cod_database_code 1506000

loop_
_symmetry_equiv_pos_as_xyz
'x, y, z'
'-x+1/2, y+1/2, -z+1/2'
'-x, -y, -z'
'x-1/2, -y-1/2, z-1/2'

loop_
_atom_site_label
_atom_site_type_symbol
_atom_site_fract_x
_atom_site_fract_y
_atom_site_fract_z
_atom_site_U_iso_or_equiv
_atom_site_adp_type
_atom_site_occupancy
_atom_site_symmetry_multiplicity
_atom_site_calc_flag
_atom_site_refinement_flags
O1 O 0.40462(8) 0.10582(6) -0.19506(6) 0.0291(2) Uani 1 1 d .
N1 N 0.49393(8) 0.11373(6) -0.03312(7) 0.0217(2) Uani 1 1 d .
N2 N 0.60615(8) 0.09537(6) -0.14613(7) 0.0215(2) Uani 1 1 d .
N3 N 1.01647(10) 0.13356(7) 0.34884(8) 0.0291(3) Uani 1 1 d .
C1 C 0.49148(10) 0.10493(7) -0.13196(8) 0.0210(2) Uani 1 1 d .
C2 C 0.68785(10) 0.09059(7) -0.05365(8) 0.0214(3) Uani 1 1 d .
H2A H 0.7039 0.0359 -0.0367 0.026 Uiso 1 1 calc R
C3 C 0.61411(10) 0.12511(8) 0.01712(9) 0.0235(3) Uani 1 1 d .
H3B H 0.6281 0.0983 0.0803 0.028 Uiso 1 1 calc R
H3C H 0.6317 0.1798 0.0280 0.028 Uiso 1 1 calc R
C4 C 0.39519(10) 0.13337(7) 0.00923(8) 0.0208(2) Uani 1 1 d .
C5 C 0.41030(11) 0.17621(7) 0.09428(9) 0.0256(3) Uani 1 1 d .
H5A H 0.4867 0.1918 0.1239 0.031 Uiso 1 1 calc R
C6 C 0.31318(12) 0.19599(8) 0.13559(10) 0.0305(3) Uani 1 1 d .
H6A H 0.3240 0.2248 0.1939 0.037 Uiso 1 1 calc R
C7 C 0.20090(12) 0.17435(8) 0.09313(10) 0.0311(3) Uani 1 1 d .
H7A H 0.1348 0.1893 0.1209 0.037 Uiso 1 1 calc R
C8 C 0.18645(11) 0.13053(8) 0.00942(10) 0.0277(3) Uani 1 1 d .
H8A H 0.1098 0.1149 -0.0197 0.033 Uiso 1 1 calc R
C9 C 0.28209(11) 0.10921(7) -0.03236(9) 0.0234(3) Uani 1 1 d .
H9A H 0.2711 0.0784 -0.0889 0.028 Uiso 1 1 calc R
C10 C 0.63220(10) 0.06435(7) -0.23467(8) 0.0220(3) Uani 1 1 d .
C11 C 0.58535(12) 0.09808(8) -0.32274(9) 0.0288(3) Uani 1 1 d .
H11A H 0.5387 0.1427 -0.3240 0.035 Uiso 1 1 calc R
C12 C 0.60713(13) 0.06617(9) -0.40884(9) 0.0347(3) Uani 1 1 d .
H12A H 0.5733 0.0882 -0.4692 0.042 Uiso 1 1 calc R
C13 C 0.67773(12) 0.00255(9) -0.40745(10) 0.0346(3) Uani 1 1 d .
H13A H 0.6924 -0.0189 -0.4666 0.042 Uiso 1 1 calc R
C14 C 0.72687(12) -0.02979(9) -0.31983(10) 0.0319(3) Uani 1 1 d .
H14A H 0.7764 -0.0730 -0.3188 0.038 Uiso 1 1 calc R
C15 C 0.70401(11) 0.00077(8) -0.23304(9) 0.0262(3) Uani 1 1 d .
H15A H 0.7374 -0.0217 -0.1729 0.031 Uiso 1 1 calc R
C16 C 0.80550(11) 0.13213(8) -0.05511(9) 0.0246(3) Uani 1 1 d .
H16A H 0.8534 0.0994 -0.0920 0.030 Uiso 1 1 calc R
C17 C 0.78860(13) 0.20837(9) -0.10734(10) 0.0351(3) Uani 1 1 d .
H17A H 0.7321 0.2391 -0.0792 0.053 Uiso 1 1 calc R
H17B H 0.7588 0.1999 -0.1764 0.053 Uiso 1 1 calc R
H17C H 0.8640 0.2351 -0.1000 0.053 Uiso 1 1 calc R
C18 C 0.86989(10) 0.13616(7) 0.04943(9) 0.0228(3) Uani 1 1 d .
C19 C 0.92136(11) 0.07075(8) 0.09446(9) 0.0250(3) Uani 1 1 d .
H19A H 0.9227 0.0256 0.0573 0.030 Uiso 1 1 calc R
C20 C 0.97069(11) 0.07001(8) 0.19227(9) 0.0264(3) Uani 1 1 d .
H20A H 1.0072 0.0252 0.2208 0.032 Uiso 1 1 calc R
C21 C 0.96648(10) 0.13502(8) 0.24833(9) 0.0251(3) Uani 1 1 d .
C22 C 0.91871(11) 0.20129(8) 0.20426(9) 0.0272(3) Uani 1 1 d .
H22A H 0.9181 0.2465 0.2413 0.033 Uiso 1 1 calc R
C23 C 0.87165(11) 0.20152(8) 0.10567(9) 0.0261(3) Uani 1 1 d .
H23A H 0.8400 0.2474 0.0762 0.031 Uiso 1 1 calc R
C24 C 0.94783(11) 0.13177(7) 0.41194(9) 0.0230(3) Uani 1 1 d .
C25 C 0.81668(11) 0.12825(7) 0.38467(8) 0.0228(3) Uani 1 1 d .
C26 C 0.76266(13) 0.06207(9) 0.34553(10) 0.0358(3) Uani 1 1 d .
H26A H 0.8088 0.0185 0.3378 0.043 Uiso 1 1 calc R
C27 C 0.64138(15) 0.05930(11) 0.31761(11) 0.0475(5) Uani 1 1 d .
H27A H 0.6049 0.0137 0.2913 0.057 Uiso 1 1 calc R
C28 C 0.57386(14) 0.12230(11) 0.32789(10) 0.0459(4) Uani 1 1 d .
H28A H 0.4911 0.1203 0.3082 0.055 Uiso 1 1 calc R
C29 C 0.62656(13) 0.18819(10) 0.36672(12) 0.0434(4) Uani 1 1 d .
H29A H 0.5801 0.2317 0.3737 0.052 Uiso 1 1 calc R
C30 C 0.74762(12) 0.19098(8) 0.39566(11) 0.0335(3) Uani 1 1 d .
H30A H 0.7834 0.2363 0.4232 0.040 Uiso 1 1 calc R
C31 C 1.00082(11) 0.13254(7) 0.51689(9) 0.0243(3) Uani 1 1 d .
C32 C 1.12219(12) 0.13990(8) 0.54524(10) 0.0316(3) Uani 1 1 d .
H32A H 1.1712 0.1438 0.4973 0.038 Uiso 1 1 calc R
C33 C 1.17160(14) 0.14156(9) 0.64272(11) 0.0385(4) Uani 1 1 d .
H33A H 1.2542 0.1465 0.6612 0.046 Uiso 1 1 calc R
C34 C 1.10112(15) 0.13600(8) 0.71320(10) 0.0384(4) Uani 1 1 d .
H34A H 1.1351 0.1381 0.7800 0.046 Uiso 1 1 calc R
C35 C 0.98121(14) 0.12744(8) 0.68624(10) 0.0370(3) Uani 1 1 d .
H35A H 0.9329 0.1229 0.7346 0.044 Uiso 1 1 calc R
C36 C 0.93073(13) 0.12543(8) 0.58841(9) 0.0304(3) Uani 1 1 d .
H36A H 0.8482 0.1192 0.5704 0.036 Uiso 1 1 calc R

loop_
_atom_site_aniso_label
_atom_site_aniso_U_11
_atom_site_aniso_U_22
_atom_site_aniso_U_33
_atom_site_aniso_U_23
_atom_site_aniso_U_13
_atom_site_aniso_U_12
O1 0.0213(5) 0.0434(6) 0.0207(4) -0.0030(4) -0.0016(4) 0.0052(4)
N1 0.0171(5) 0.0296(6) 0.0179(5) -0.0018(4) 0.0013(4) 0.0018(4)
N2 0.0181(5) 0.0304(6) 0.0153(5) -0.0012(4) 0.0008(4) 0.0032(4)
N3 0.0234(6) 0.0410(7) 0.0212(5) -0.0012(5) -0.0010(4) 0.0057(5)
C1 0.0204(6) 0.0226(6) 0.0196(6) -0.0008(5) 0.0023(5) 0.0017(5)
C2 0.0190(6) 0.0274(6) 0.0173(5) 0.0005(5) 0.0011(4) 0.0016(5)
C3 0.0187(6) 0.0327(7) 0.0187(6) -0.0009(5) 0.0019(5) 0.0006(5)
C4 0.0203(6) 0.0215(6) 0.0213(6) 0.0030(5) 0.0057(5) 0.0024(5)
C5 0.0227(6) 0.0294(7) 0.0250(6) -0.0018(5) 0.0053(5) -0.0006(5)
C6 0.0336(7) 0.0331(7) 0.0271(7) -0.0041(6) 0.0114(6) 0.0008(6)
C7 0.0264(7) 0.0337(8) 0.0364(7) 0.0020(6) 0.0152(6) 0.0029(6)
C8 0.0212(6) 0.0297(7) 0.0330(7) 0.0046(6) 0.0066(5) -0.0013(5)
C9 0.0225(6) 0.0224(6) 0.0254(6) 0.0016(5) 0.0039(5) -0.0005(5)
C10 0.0189(6) 0.0284(6) 0.0187(6) -0.0025(5) 0.0033(5) -0.0025(5)
C11 0.0295(7) 0.0335(7) 0.0234(6) 0.0027(5) 0.0046(5) 0.0021(6)
C12 0.0383(8) 0.0470(9) 0.0192(6) 0.0033(6) 0.0059(6) -0.0024(7)
C13 0.0339(8) 0.0473(9) 0.0248(7) -0.0105(6) 0.0111(6) -0.0055(7)
C14 0.0248(7) 0.0386(8) 0.0330(7) -0.0096(6) 0.0067(6) 0.0022(6)
C15 0.0224(6) 0.0325(7) 0.0229(6) -0.0021(5) 0.0010(5) 0.0016(5)
C16 0.0201(6) 0.0343(7) 0.0196(6) -0.0002(5) 0.0037(5) -0.0016(5)
C17 0.0381(8) 0.0415(8) 0.0253(7) 0.0042(6) 0.0042(6) -0.0098(6)
C18 0.0150(6) 0.0325(7) 0.0214(6) -0.0007(5) 0.0045(5) -0.0023(5)
C19 0.0199(6) 0.0298(7) 0.0251(6) -0.0035(5) 0.0039(5) -0.0020(5)
C20 0.0199(6) 0.0325(7) 0.0264(6) 0.0023(5) 0.0028(5) 0.0014(5)
C21 0.0161(6) 0.0371(7) 0.0216(6) -0.0007(5) 0.0020(5) 0.0008(5)
C22 0.0236(6) 0.0325(7) 0.0250(6) -0.0053(5) 0.0022(5) 0.0024(5)
C23 0.0213(6) 0.0308(7) 0.0256(6) 0.0012(5) 0.0020(5) 0.0018(5)
C24 0.0254(6) 0.0198(6) 0.0225(6) -0.0015(5) 0.0003(5) 0.0022(5)
C25 0.0256(6) 0.0253(6) 0.0163(5) 0.0004(5) -0.0001(5) -0.0048(5)
C26 0.0438(9) 0.0332(8) 0.0337(7) -0.0099(6) 0.0161(6) -0.0141(7)
C27 0.0497(10) 0.0642(12) 0.0301(8) -0.0153(7) 0.0114(7) -0.0379(9)
C28 0.0270(8) 0.0815(13) 0.0267(7) 0.0121(8) -0.0029(6) -0.0188(8)
C29 0.0249(7) 0.0485(10) 0.0550(10) 0.0183(8) 0.0019(7) 0.0019(7)
C30 0.0248(7) 0.0274(7) 0.0462(8) 0.0015(6) 0.0000(6) -0.0014(5)
C31 0.0295(7) 0.0192(6) 0.0221(6) -0.0005(5) -0.0018(5) 0.0014(5)
C32 0.0315(7) 0.0318(7) 0.0284(7) 0.0047(6) -0.0035(6) -0.0027(6)
C33 0.0392(8) 0.0347(8) 0.0345(8) 0.0069(6) -0.0139(6) -0.0068(6)
C34 0.0575(10) 0.0286(7) 0.0231(7) 0.0017(6) -0.0104(6) 0.0007(7)
C35 0.0515(9) 0.0350(8) 0.0235(7) 0.0030(6) 0.0036(6) 0.0061(7)
C36 0.0344(7) 0.0310(7) 0.0246(6) 0.0011(5) 0.0017(5) 0.0023(6)

loop_
_atom_type_symbol
_atom_type_description
_atom_type_scat_dispersion_real
_atom_type_scat_dispersion_imag
_atom_type_scat_source
C C 0.0033 0.0016 'International Tables Vol C Tables 4.2.6.8 and 6.1.1.4'
H H 0.0000 0.0000 'International Tables Vol C Tables 4.2.6.8 and 6.1.1.4'
N N 0.0061 0.0033 'International Tables Vol C Tables 4.2.6.8 and 6.1.1.4'
O O 0.0106 0.0060 'International Tables Vol C Tables 4.2.6.8 and 6.1.1.4'

loop_
_geom_angle_atom_site_label_1
_geom_angle_atom_site_label_2
_geom_angle_atom_site_label_3
_geom_angle
C1 N1 C4 124.26(10)
C1 N1 C3 110.63(9)
C4 N1 C3 122.27(10)
C1 N2 C10 121.15(10)
C1 N2 C2 111.69(9)
C10 N2 C2 122.82(10)
C24 N3 C21 118.93(11)
O1 C1 N2 126.11(11)
O1 C1 N1 126.55(11)
N2 C1 N1 107.34(10)
N2 C2 C3 101.57(9)
N2 C2 C16 113.38(10)
C3 C2 C16 113.96(10)
N1 C3 C2 102.81(9)
C5 C4 C9 119.40(11)
C5 C4 N1 119.73(11)
C9 C4 N1 120.86(11)
C6 C5 C4 119.76(12)
C7 C6 C5 121.07(13)
C6 C7 C8 118.97(12)
C9 C8 C7 121.00(12)
C8 C9 C4 119.75(12)
C15 C10 C11 119.96(11)
C15 C10 N2 120.33(11)
C11 C10 N2 119.71(11)
C12 C11 C10 119.60(13)
C13 C12 C11 120.51(13)
C14 C13 C12 119.89(12)
C13 C14 C15 120.21(13)
C10 C15 C14 119.79(12)
C17 C16 C18 114.86(11)
C17 C16 C2 112.38(11)
C18 C16 C2 107.25(10)
C23 C18 C19 117.53(11)
C23 C18 C16 122.55(12)
C19 C18 C16 119.69(11)
C20 C19 C18 121.61(12)
C19 C20 C21 119.91(12)
C22 C21 C20 119.29(12)
C22 C21 N3 121.10(12)
C20 C21 N3 119.53(12)
C21 C22 C23 120.04(12)
C18 C23 C22 121.50(12)
N3 C24 C31 118.55(11)
N3 C24 C25 122.80(11)
C31 C24 C25 118.64(11)
C30 C25 C26 118.87(13)
C30 C25 C24 120.98(11)
C26 C25 C24 120.13(12)
C25 C26 C27 120.28(15)
C28 C27 C26 120.28(14)
C27 C28 C29 119.89(14)
C28 C29 C30 120.03(16)
C25 C30 C29 120.64(14)
C36 C31 C32 118.79(12)
C36 C31 C24 120.87(12)
C32 C31 C24 120.34(12)
C33 C32 C31 120.50(14)
C34 C33 C32 120.31(14)
C35 C34 C33 119.82(13)
C34 C35 C36 120.30(14)
C35 C36 C31 120.27(13)

loop_
_geom_bond_atom_site_label_1
_geom_bond_atom_site_label_2
_geom_bond_distance
O1 C1 1.2188(14)
N1 C1 1.3858(15)
N1 C4 1.4140(15)
N1 C3 1.4597(15)
N2 C1 1.3823(15)
N2 C10 1.4306(15)
N2 C2 1.4683(15)
N3 C24 1.2823(16)
N3 C21 1.4261(16)
C2 C3 1.5356(16)
C2 C16 1.5462(17)
C4 C5 1.3935(17)
C4 C9 1.4030(17)
C5 C6 1.3901(18)
C6 C7 1.385(2)
C7 C8 1.3875(19)
C8 C9 1.3859(18)
C10 C15 1.3904(18)
C10 C11 1.3911(17)
C11 C12 1.3892(19)
C12 C13 1.383(2)
C13 C14 1.382(2)
C14 C15 1.3924(18)
C16 C17 1.5238(19)
C16 C18 1.5251(17)
C18 C23 1.3912(18)
C18 C19 1.3956(18)
C19 C20 1.3895(18)
C20 C21 1.3920(19)
C21 C22 1.3887(19)
C22 C23 1.3932(18)
C24 C31 1.4910(17)
C24 C25 1.4997(18)
C25 C30 1.3855(19)
C25 C26 1.3888(18)
C26 C27 1.390(2)
C27 C28 1.377(3)
C28 C29 1.377(2)
C29 C30 1.389(2)
C31 C36 1.3944(19)
C31 C32 1.3970(19)
C32 C33 1.3857(19)
C33 C34 1.384(2)
C34 C35 1.381(2)
C35 C36 1.3935(19)
